data_4131786
loop_
_publ_author_name
'Rauch, Michael'
'Parkin, Gerard'

_publ_section_title
;
 Zinc and Magnesium Catalysts for the Hydrosilylation of Carbon Dioxide.
;
_journal_issue 50
_journal_name_full 'Journal of the American Chemical Society'
_journal_page_first 18162
_journal_page_last 18165
_journal_paper_doi 10.1021/jacs.7b10776
_journal_volume 139
_journal_year 2017
_chemical_formula_sum 'C44 H58 Mg N6 O2 Si3'
_chemical_formula_weight 811.54
_space_group_crystal_system monoclinic
_space_group_IT_number 11
_space_group_name_Hall '-P 2yb'
_space_group_name_H-M_alt 'P 1 21/m 1'
_atom_sites_solution_hydrogens mixed
_audit_creation_method SHELXL-2014/7
_cell_angle_alpha 90
_cell_angle_beta 100.6699(6)
_cell_angle_gamma 90
_cell_formula_units_Z 2
_cell_length_a 9.4147(4)
_cell_length_b 18.9452(8)
_cell_length_c 12.4092(5)
_cell_measurement_reflns_used 9971
_cell_measurement_temperature 130(2)
_cell_measurement_theta_max 30.56
_cell_measurement_theta_min 2.45
_cell_volume 2175.08(16)
_computing_cell_refinement 'Bruker SAINT'
_computing_data_collection 'Bruker APEX2'
_computing_data_reduction 'Bruker SAINT'
_computing_molecular_graphics 'Bruker SHELXTL'
_computing_publication_material 'Bruker SHELXTL'
_computing_structure_refinement 'SHELXL-2014/7 (Sheldrick, 2014)'
_computing_structure_solution 'SHELXS-97 (Sheldrick 2008)'
_diffrn_ambient_temperature 130(2)
_diffrn_measured_fraction_theta_full 1.000
_diffrn_measured_fraction_theta_max 0.995
_diffrn_measurement_device_type 'Bruker APEX-II CCD'
_diffrn_measurement_method '\f and \w scans'
_diffrn_radiation_type MoK\a
_diffrn_radiation_wavelength 0.71073
_diffrn_reflns_av_R_equivalents 0.0525
_diffrn_reflns_av_unetI/netI 0.0369
_diffrn_reflns_Laue_measured_fraction_full 1.000
_diffrn_reflns_Laue_measured_fraction_max 0.995
_diffrn_reflns_limit_h_max 13
_diffrn_reflns_limit_h_min -13
_diffrn_reflns_limit_k_max 27
_diffrn_reflns_limit_k_min -27
_diffrn_reflns_limit_l_max 17
_diffrn_reflns_limit_l_min -17
_diffrn_reflns_number 36173
_diffrn_reflns_point_group_measured_fraction_full 1.000
_diffrn_reflns_point_group_measured_fraction_max 0.995
_diffrn_reflns_theta_full 25.242
_diffrn_reflns_theta_max 30.637
_diffrn_reflns_theta_min 1.670
_exptl_absorpt_coefficient_mu 0.167
_exptl_absorpt_correction_T_max 0.7461
_exptl_absorpt_correction_T_min 0.6775
_exptl_absorpt_correction_type empirical
_exptl_absorpt_process_details sadabs
_exptl_crystal_colour colorless
_exptl_crystal_density_diffrn 1.239
_exptl_crystal_description plate
_exptl_crystal_F_000 868
_exptl_crystal_size_max 0.250
_exptl_crystal_size_mid 0.140
_exptl_crystal_size_min 0.050
_refine_diff_density_max 0.679
_refine_diff_density_min -0.430
_refine_diff_density_rms 0.056
_refine_ls_extinction_method none
_refine_ls_goodness_of_fit_ref 1.029
_refine_ls_hydrogen_treatment mixed
_refine_ls_matrix_type full
_refine_ls_number_parameters 286
_refine_ls_number_reflns 6878
_refine_ls_number_restraints 0
_refine_ls_restrained_S_all 1.029
_refine_ls_R_factor_all 0.0536
_refine_ls_R_factor_gt 0.0389
_refine_ls_shift/su_max 0.001
_refine_ls_shift/su_mean 0.000
_refine_ls_structure_factor_coef Fsqd
_refine_ls_weighting_details 'w=1/[\s^2^(Fo^2^)+(0.0452P)^2^+0.9190P] where P=(Fo^2^+2Fc^2^)/3'
_refine_ls_weighting_scheme calc
_refine_ls_wR_factor_gt 0.0948
_refine_ls_wR_factor_ref 0.1032
_reflns_Friedel_coverage 0.000
_reflns_number_gt 5497
_reflns_number_total 6878
_reflns_threshold_expression 'I > 2\s(I)'
_cod_data_source_file ja7b10776_si_006.cif
_cod_data_source_block mgocohs10
_cod_original_sg_symbol_H-M 'P 21/m'
_cod_database_code 4131786
_shelx_shelxl_version_number 2014/7
_shelx_space_group_comment
; 
The symmetry employed for this shelxl refinement is uniquely defined 
by the following loop, which should always be used as a source of 
symmetry information in preference to the above space-group names. 
They are only intended as comments. 
;
_shelx_estimated_absorpt_t_min 0.959
_shelx_estimated_absorpt_t_max 0.992

loop_
_space_group_symop_operation_xyz
'x, y, z'
'-x, y+1/2, -z'
'-x, -y, -z'
'x, -y-1/2, z'

loop_
_atom_site_label
_atom_site_type_symbol
_atom_site_fract_x
_atom_site_fract_y
_atom_site_fract_z
_atom_site_U_iso_or_equiv
_atom_site_adp_type
_atom_site_occupancy
_atom_site_site_symmetry_order
_atom_site_calc_flag
_atom_site_refinement_flags_posn
_atom_site_refinement_flags_adp
_atom_site_refinement_flags_occupancy
Mg Mg 0.59350(6) 0.2500 0.20152(5) 0.01290(12) Uani 1 2 d S T P
O1 O 0.54680(14) 0.2500 0.36671(11) 0.0223(3) Uani 1 2 d S T P
O2 O 0.37210(14) 0.2500 0.22086(11) 0.0211(3) Uani 1 2 d S T P
Si1 Si 0.89296(3) 0.33303(2) 0.30189(3) 0.01458(8) Uani 1 1 d . . .
Si2 Si 0.87395(5) 0.2500 0.08426(4) 0.01319(10) Uani 1 2 d S T P
N11 N 0.61179(10) 0.36497(5) 0.19836(8) 0.01449(19) Uani 1 1 d . . .
N12 N 0.73143(11) 0.46691(5) 0.22903(9) 0.0162(2) Uani 1 1 d . . .
N21 N 0.56708(15) 0.2500 0.02689(12) 0.0138(3) Uani 1 2 d S T P
N22 N 0.65771(15) 0.2500 -0.12702(12) 0.0149(3) Uani 1 2 d S T P
C1 C 0.85023(17) 0.2500 0.22775(13) 0.0132(3) Uani 1 2 d S T P
C2 C 0.4160(2) 0.2500 0.32305(17) 0.0220(4) Uani 1 2 d S T P
H1 H 0.343(3) 0.2500 0.372(2) 0.029(6) Uiso 1 2 d S . P
C101 C 1.07531(14) 0.37370(8) 0.29937(12) 0.0245(3) Uani 1 1 d . . .
H10H H 1.1076 0.4002 0.3673 0.037 Uiso 1 1 calc R U .
H10I H 1.0677 0.4057 0.2365 0.037 Uiso 1 1 calc R U .
H10J H 1.1453 0.3363 0.2930 0.037 Uiso 1 1 calc R U .
C102 C 0.87694(15) 0.33444(7) 0.45046(10) 0.0219(3) Uani 1 1 d . . .
H10A H 0.9597 0.3098 0.4939 0.033 Uiso 1 1 calc R U .
H10B H 0.7872 0.3109 0.4595 0.033 Uiso 1 1 calc R U .
H10C H 0.8756 0.3834 0.4755 0.033 Uiso 1 1 calc R U .
C103 C 0.73917(13) 0.39472(6) 0.23848(10) 0.0149(2) Uani 1 1 d . . .
C104 C 0.51757(13) 0.41973(6) 0.16161(10) 0.0146(2) Uani 1 1 d . . .
C105 C 0.37026(13) 0.41763(7) 0.11500(10) 0.0186(2) Uani 1 1 d . . .
H10E H 0.3188 0.3743 0.1052 0.022 Uiso 1 1 calc R U .
C106 C 0.30256(15) 0.48116(8) 0.08374(11) 0.0233(3) Uani 1 1 d . . .
H10D H 0.2023 0.4815 0.0530 0.028 Uiso 1 1 calc R U .
C107 C 0.37872(16) 0.54504(7) 0.09641(11) 0.0245(3) Uani 1 1 d . . .
H10F H 0.3297 0.5874 0.0712 0.029 Uiso 1 1 calc R U .
C108 C 0.52342(15) 0.54819(7) 0.14468(11) 0.0215(3) Uani 1 1 d . . .
H10G H 0.5743 0.5917 0.1543 0.026 Uiso 1 1 calc R U .
C109 C 0.59108(13) 0.48416(6) 0.17862(10) 0.0163(2) Uani 1 1 d . . .
C110 C 0.84554(14) 0.51621(7) 0.27978(11) 0.0210(3) Uani 1 1 d . . .
H11A H 0.9268 0.4871 0.3204 0.025 Uiso 1 1 calc R U .
C111 C 0.79167(18) 0.56289(8) 0.36382(12) 0.0295(3) Uani 1 1 d . . .
H11B H 0.7527 0.5332 0.4161 0.044 Uiso 1 1 calc R U .
H11C H 0.7157 0.5943 0.3263 0.044 Uiso 1 1 calc R U .
H11D H 0.8720 0.5911 0.4031 0.044 Uiso 1 1 calc R U .
C112 C 0.90505(17) 0.55792(8) 0.19316(13) 0.0308(3) Uani 1 1 d . . .
H11E H 0.9437 0.5252 0.1446 0.046 Uiso 1 1 calc R U .
H11F H 0.9823 0.5893 0.2290 0.046 Uiso 1 1 calc R U .
H11G H 0.8274 0.5861 0.1501 0.046 Uiso 1 1 calc R U .
C201 C 0.96670(14) 0.33042(8) 0.04096(11) 0.0228(3) Uani 1 1 d . . .
H20E H 0.9625 0.3292 -0.0385 0.034 Uiso 1 1 calc R U .
H20F H 1.0679 0.3309 0.0785 0.034 Uiso 1 1 calc R U .
H20G H 0.9180 0.3730 0.0603 0.034 Uiso 1 1 calc R U .
C202 C 0.68887(17) 0.2500 -0.01372(14) 0.0138(3) Uani 1 2 d S T P
C203 C 0.45353(17) 0.2500 -0.06187(14) 0.0141(3) Uani 1 2 d S T P
C204 C 0.30433(18) 0.2500 -0.06367(15) 0.0182(3) Uani 1 2 d S T P
H20C H 0.2665 0.2500 0.0022 0.022 Uiso 1 2 calc R U P
C205 C 0.2144(2) 0.2500 -0.16519(17) 0.0229(4) Uani 1 2 d S T P
H20H H 0.1127 0.2500 -0.1691 0.027 Uiso 1 2 calc R U P
C206 C 0.2699(2) 0.2500 -0.26260(16) 0.0240(4) Uani 1 2 d S T P
H20D H 0.2045 0.2500 -0.3308 0.029 Uiso 1 2 calc R U P
C207 C 0.4169(2) 0.2500 -0.26218(15) 0.0206(4) Uani 1 2 d S T P
H20B H 0.4539 0.2500 -0.3284 0.025 Uiso 1 2 calc R U P
C208 C 0.50867(18) 0.2500 -0.15946(14) 0.0154(3) Uani 1 2 d S T P
C209 C 0.76427(19) 0.2500 -0.20065(14) 0.0181(3) Uani 1 2 d S T P
H20A H 0.8625 0.2500 -0.1532 0.022 Uiso 1 2 calc R U P
C210 C 0.75219(16) 0.31673(8) -0.26976(12) 0.0275(3) Uani 1 1 d . . .
H21A H 0.7649 0.3581 -0.2216 0.041 Uiso 1 1 calc R U .
H21B H 0.6567 0.3186 -0.3173 0.041 Uiso 1 1 calc R U .
H21C H 0.8272 0.3165 -0.3150 0.041 Uiso 1 1 calc R U .
C300 C 0.3959(2) 0.52309(12) 0.41565(16) 0.0490(5) Uani 1 1 d . . .
H30C H 0.3232 0.5392 0.3573 0.059 Uiso 1 1 calc R U .
C301 C 0.4431(2) 0.45479(11) 0.41687(14) 0.0430(4) Uani 1 1 d . . .
H30A H 0.4041 0.4235 0.3592 0.052 Uiso 1 1 calc R U .
C302 C 0.5471(2) 0.43182(10) 0.50190(19) 0.0465(5) Uani 1 1 d . . .
H30B H 0.5797 0.3843 0.5034 0.056 Uiso 1 1 calc R U .

loop_
_atom_site_aniso_label
_atom_site_aniso_U_11
_atom_site_aniso_U_22
_atom_site_aniso_U_33
_atom_site_aniso_U_23
_atom_site_aniso_U_13
_atom_site_aniso_U_12
Mg 0.0109(2) 0.0122(3) 0.0161(3) 0.000 0.0038(2) 0.000
O1 0.0200(6) 0.0247(7) 0.0232(7) 0.000 0.0069(5) 0.000
O2 0.0152(6) 0.0225(7) 0.0265(7) 0.000 0.0066(5) 0.000
Si1 0.01173(14) 0.01550(16) 0.01615(16) -0.00195(12) 0.00165(11) -0.00134(11)
Si2 0.01033(19) 0.0153(2) 0.0144(2) 0.000 0.00350(16) 0.000
N11 0.0128(4) 0.0140(5) 0.0170(5) -0.0005(4) 0.0035(4) -0.0001(4)
N12 0.0179(5) 0.0118(5) 0.0189(5) -0.0018(4) 0.0031(4) -0.0027(4)
N21 0.0120(6) 0.0131(6) 0.0165(7) 0.000 0.0034(5) 0.000
N22 0.0124(6) 0.0175(7) 0.0151(7) 0.000 0.0031(5) 0.000
C1 0.0108(7) 0.0143(7) 0.0144(7) 0.000 0.0017(5) 0.000
C2 0.0187(8) 0.0221(9) 0.0284(10) 0.000 0.0124(7) 0.000
C101 0.0158(6) 0.0263(7) 0.0307(7) -0.0067(6) 0.0026(5) -0.0046(5)
C102 0.0255(6) 0.0230(6) 0.0166(6) -0.0039(5) 0.0022(5) -0.0002(5)
C103 0.0162(5) 0.0131(5) 0.0159(5) -0.0015(4) 0.0044(4) -0.0019(4)
C104 0.0161(5) 0.0135(5) 0.0148(5) -0.0010(4) 0.0043(4) 0.0012(4)
C105 0.0161(5) 0.0196(6) 0.0201(6) -0.0016(5) 0.0032(4) 0.0010(4)
C106 0.0205(6) 0.0282(7) 0.0208(6) -0.0005(5) 0.0028(5) 0.0079(5)
C107 0.0320(7) 0.0206(6) 0.0212(6) 0.0028(5) 0.0060(5) 0.0111(5)
C108 0.0294(7) 0.0142(6) 0.0217(6) 0.0010(5) 0.0067(5) 0.0028(5)
C109 0.0194(5) 0.0147(5) 0.0152(5) -0.0007(4) 0.0046(4) 0.0003(4)
C110 0.0226(6) 0.0164(6) 0.0232(6) -0.0032(5) 0.0019(5) -0.0074(5)
C111 0.0386(8) 0.0221(7) 0.0271(7) -0.0098(6) 0.0043(6) -0.0068(6)
C112 0.0320(7) 0.0269(7) 0.0349(8) -0.0003(6) 0.0095(6) -0.0143(6)
C201 0.0218(6) 0.0271(7) 0.0205(6) 0.0000(5) 0.0065(5) -0.0089(5)
C202 0.0143(7) 0.0126(7) 0.0149(7) 0.000 0.0039(6) 0.000
C203 0.0135(7) 0.0109(7) 0.0175(8) 0.000 0.0019(6) 0.000
C204 0.0143(7) 0.0165(8) 0.0238(9) 0.000 0.0030(6) 0.000
C205 0.0139(8) 0.0225(9) 0.0305(10) 0.000 -0.0003(7) 0.000
C206 0.0189(8) 0.0253(9) 0.0239(9) 0.000 -0.0058(7) 0.000
C207 0.0213(8) 0.0215(9) 0.0177(8) 0.000 0.0001(7) 0.000
C208 0.0141(7) 0.0124(7) 0.0188(8) 0.000 0.0008(6) 0.000
C209 0.0162(7) 0.0231(9) 0.0161(8) 0.000 0.0057(6) 0.000
C210 0.0305(7) 0.0293(7) 0.0247(7) 0.0071(6) 0.0104(6) -0.0020(6)
C300 0.0330(9) 0.0661(13) 0.0438(10) 0.0320(10) -0.0038(7) -0.0034(9)
C301 0.0529(11) 0.0566(12) 0.0242(8) -0.0109(8) 0.0189(7) -0.0206(9)
C302 0.0425(10) 0.0305(9) 0.0740(14) 0.0066(9) 0.0300(10) 0.0099(7)

loop_
_atom_type_symbol
_atom_type_description
_atom_type_scat_dispersion_real
_atom_type_scat_dispersion_imag
_atom_type_scat_source
C C 0.0033 0.0016 'International Tables Vol C Tables 4.2.6.8 and 6.1.1.4'
H H 0.0000 0.0000 'International Tables Vol C Tables 4.2.6.8 and 6.1.1.4'
N N 0.0061 0.0033 'International Tables Vol C Tables 4.2.6.8 and 6.1.1.4'
O O 0.0106 0.0060 'International Tables Vol C Tables 4.2.6.8 and 6.1.1.4'
Mg Mg 0.0486 0.0363 'International Tables Vol C Tables 4.2.6.8 and 6.1.1.4'
Si Si 0.0817 0.0704 'International Tables Vol C Tables 4.2.6.8 and 6.1.1.4'

loop_
_geom_angle_atom_site_label_1
_geom_angle_atom_site_label_2
_geom_angle_atom_site_label_3
_geom_angle
_geom_angle_site_symmetry_1
_geom_angle_site_symmetry_3
N21 Mg O2 100.42(6) . .
N21 Mg O1 161.97(6) . .
O2 Mg O1 61.55(5) . .
N21 Mg N11 88.66(3) . 4_565
O2 Mg N11 94.79(3) . 4_565
O1 Mg N11 92.71(3) . 4_565
N21 Mg N11 88.66(3) . .
O2 Mg N11 94.79(3) . .
O1 Mg N11 92.71(3) . .
N11 Mg N11 170.36(6) 4_565 .
N21 Mg C1 93.63(6) . .
O2 Mg C1 165.95(6) . .
O1 Mg C1 104.40(6) . .
N11 Mg C1 85.47(3) 4_565 .
N11 Mg C1 85.47(3) . .
N21 Mg C2 131.32(7) . .
O2 Mg C2 30.90(6) . .
O1 Mg C2 30.65(6) . .
N11 Mg C2 94.36(3) 4_565 .
N11 Mg C2 94.36(3) . .
C1 Mg C2 135.05(7) . .
N21 Mg Si2 59.73(4) . .
O2 Mg Si2 160.15(5) . .
O1 Mg Si2 138.30(4) . .
N11 Mg Si2 85.33(3) 4_565 .
N11 Mg Si2 85.33(3) . .
C1 Mg Si2 33.90(4) . .
C2 Mg Si2 168.95(5) . .
N21 Mg Si1 108.48(4) . 4_565
O2 Mg Si1 138.27(3) . 4_565
O1 Mg Si1 87.22(4) . 4_565
N11 Mg Si1 57.44(3) 4_565 4_565
N11 Mg Si1 114.92(3) . 4_565
C1 Mg Si1 33.33(2) . 4_565
C2 Mg Si1 113.85(4) . 4_565
Si2 Mg Si1 56.913(13) . 4_565
N21 Mg Si1 108.49(4) . .
O2 Mg Si1 138.27(3) . .
O1 Mg Si1 87.22(4) . .
N11 Mg Si1 114.92(3) 4_565 .
N11 Mg Si1 57.44(3) . .
C1 Mg Si1 33.33(2) . .
C2 Mg Si1 113.85(4) . .
Si2 Mg Si1 56.913(13) . .
Si1 Mg Si1 57.562(15) 4_565 .
C2 O1 Mg 86.93(11) . .
C2 O2 Mg 88.18(11) . .
C1 Si1 C102 117.13(7) . .
C1 Si1 C101 117.31(7) . .
C102 Si1 C101 104.43(6) . .
C1 Si1 C103 103.85(6) . .
C102 Si1 C103 101.71(6) . .
C101 Si1 C103 111.42(6) . .
C1 Si1 Mg 45.60(5) . .
C102 Si1 Mg 99.25(4) . .
C101 Si1 Mg 156.02(5) . .
C103 Si1 Mg 66.63(4) . .
C1 Si2 C201 115.03(5) . 4_565
C1 Si2 C201 115.03(5) . .
C201 Si2 C201 108.00(9) 4_565 .
C1 Si2 C202 110.68(7) . .
C201 Si2 C202 103.43(5) 4_565 .
C201 Si2 C202 103.43(5) . .
C1 Si2 Mg 46.29(5) . .
C201 Si2 Mg 125.96(5) 4_565 .
C201 Si2 Mg 125.96(5) . .
C202 Si2 Mg 64.39(5) . .
C103 N11 C104 106.42(10) . .
C103 N11 Mg 118.84(8) . .
C104 N11 Mg 134.75(8) . .
C103 N12 C109 107.64(10) . .
C103 N12 C110 124.86(11) . .
C109 N12 C110 126.83(10) . .
C202 N21 C203 106.87(14) . .
C202 N21 Mg 115.87(11) . .
C203 N21 Mg 137.27(11) . .
C202 N22 C208 107.95(14) . .
C202 N22 C209 126.08(14) . .
C208 N22 C209 125.97(14) . .
Si1 C1 Si1 118.63(9) 4_565 .
Si1 C1 Si2 115.67(5) 4_565 .
Si1 C1 Si2 115.67(5) . .
Si1 C1 Mg 101.08(5) 4_565 .
Si1 C1 Mg 101.08(5) . .
Si2 C1 Mg 99.81(7) . .
O1 C2 O2 123.34(17) . .
O1 C2 Mg 62.43(10) . .
O2 C2 Mg 60.91(9) . .
N11 C103 N12 111.02(10) . .
N11 C103 Si1 117.04(9) . .
N12 C103 Si1 131.89(9) . .
N11 C104 C109 109.55(10) . .
N11 C104 C105 129.71(11) . .
C109 C104 C105 120.73(11) . .
C106 C105 C104 117.42(12) . .
C105 C106 C107 121.37(12) . .
C108 C107 C106 121.88(12) . .
C107 C108 C109 116.74(12) . .
N12 C109 C108 132.88(12) . .
N12 C109 C104 105.35(10) . .
C108 C109 C104 121.74(12) . .
N12 C110 C112 111.21(11) . .
N12 C110 C111 110.58(11) . .
C112 C110 C111 113.24(12) . .
N21 C202 N22 110.40(14) . .
N21 C202 Si2 120.01(12) . .
N22 C202 Si2 129.59(12) . .
N21 C203 C204 129.53(16) . .
N21 C203 C208 109.37(14) . .
C204 C203 C208 121.09(16) . .
C205 C204 C203 117.25(17) . .
C204 C205 C206 121.52(17) . .
C207 C206 C205 121.91(17) . .
C206 C207 C208 116.83(17) . .
N22 C208 C207 133.20(16) . .
N22 C208 C203 105.41(14) . .
C207 C208 C203 121.39(16) . .
N22 C209 C210 111.14(10) . 4_565
N22 C209 C210 111.14(10) . .
C210 C209 C210 112.54(16) 4_565 .
C302 C300 C301 120.14(17) 3_666 .
C300 C301 C302 119.57(17) . .
C300 C302 C301 120.28(17) 3_666 .

loop_
_geom_bond_atom_site_label_1
_geom_bond_atom_site_label_2
_geom_bond_distance
_geom_bond_site_symmetry_2
Mg N21 2.1351(15) .
Mg O2 2.1418(14) .
Mg O1 2.1746(14) .
Mg N11 2.1858(10) 4_565
Mg N11 2.1858(10) .
Mg C1 2.3785(17) .
Mg C2 2.4497(19) .
Mg Si2 3.2422(7) .
Mg Si1 3.2671(6) 4_565
Mg Si1 3.2671(6) .
O1 C2 1.250(2) .
O2 C2 1.259(2) .
Si1 C1 1.8291(9) .
Si1 C102 1.8776(13) .
Si1 C101 1.8873(13) .
Si1 C103 1.9130(12) .
Si2 C1 1.8350(17) .
Si2 C201 1.8831(13) 4_565
Si2 C201 1.8831(13) .
Si2 C202 1.9314(17) .
N11 C103 1.3352(15) .
N11 C104 1.3862(15) .
N12 C103 1.3735(15) .
N12 C109 1.3921(16) .
N12 C110 1.4739(16) .
N21 C202 1.335(2) .
N21 C203 1.386(2) .
N22 C202 1.382(2) .
N22 C208 1.386(2) .
N22 C209 1.477(2) .
C1 Si1 1.8291(9) 4_565
C104 C109 1.3997(17) .
C104 C105 1.4009(17) .
C105 C106 1.3834(18) .
C106 C107 1.401(2) .
C107 C108 1.384(2) .
C108 C109 1.3983(17) .
C110 C112 1.5221(19) .
C110 C111 1.524(2) .
C203 C204 1.401(2) .
C203 C208 1.403(2) .
C204 C205 1.382(3) .
C205 C206 1.403(3) .
C206 C207 1.384(3) .
C207 C208 1.401(2) .
C209 C210 1.5200(17) 4_565
C209 C210 1.5201(17) .
C300 C302 1.364(3) 3_666
C300 C301 1.367(3) .
C301 C302 1.371(3) .
C302 C300 1.364(3) 3_666
